data_1518561
loop_
_publ_author_name
'Endo, Manami'
'Nakane, Yuta'
'Takahashi, Kiyonori'
'Hoshino, Norihisa'
'Takeda, Takashi'
'Noro, Shin-Ichiro'
'Nakamura, Takayoshi'
'Akutagawa, Tomoyuki'

_publ_section_title
;
 Mesophases and Ionic Conductivities of Simple Organic Salts of
 M(m-Iodobenzoate) (M = Li(+), Na(+), K(+), Rb(+), and Cs(+)).
;
_journal_issue 4
_journal_name_full 'The journal of physical chemistry. B'
_journal_page_first 1768
_journal_page_last 1777
_journal_paper_doi 10.1021/jp5112026
_journal_volume 119
_journal_year 2015
_chemical_formula_moiety 'C7 H6 Cs I O3'
_chemical_formula_sum 'C7 H6 Cs I O3'
_chemical_formula_weight 397.93
_space_group_crystal_system monoclinic
_space_group_IT_number 14
_space_group_name_Hall '-P 2ybc'
_space_group_name_H-M_alt 'P 1 21/c 1'
_symmetry_space_group_name_Hall '-P 2ybc'
_symmetry_space_group_name_H-M 'P 1 21/c 1'
_atom_sites_solution_hydrogens geom
_atom_sites_solution_primary direct
_atom_sites_solution_secondary difmap
_cell_angle_alpha 90.0000
_cell_angle_beta 106.5180(10)
_cell_angle_gamma 90.0000
_cell_formula_units_Z 4
_cell_length_a 19.6351(3)
_cell_length_b 4.13863(10)
_cell_length_c 12.4789(2)
_cell_measurement_reflns_used 5339
_cell_measurement_temperature 119
_cell_measurement_theta_max 68.19
_cell_measurement_theta_min 3.69
_cell_volume 972.22(3)
_computing_cell_refinement 'RAPID AUTO'
_computing_data_collection 'RAPID AUTO (Rigaku, ????)'
_computing_data_reduction 'RAPID AUTO'
_computing_molecular_graphics 'CrystalStructure 4.1'
_computing_publication_material 'CrystalStructure 4.1 (Rigaku, 2014)'
_computing_structure_refinement 'SHELXL97 (Sheldrick, 2008)'
_computing_structure_solution 'Il Milione (Burla, et al., 2007)'
_diffrn_ambient_temperature 119
_diffrn_detector_area_resol_mean 10.000
_diffrn_measured_fraction_theta_full 0.999
_diffrn_measured_fraction_theta_max 0.999
_diffrn_measurement_device_type 'Rigaku R-AXIS RAPID'
_diffrn_measurement_method \w
_diffrn_radiation_type 'Cu K\a'
_diffrn_radiation_wavelength 1.54187
_diffrn_reflns_av_R_equivalents 0.1433
_diffrn_reflns_Laue_measured_fraction_full 0.000
_diffrn_reflns_Laue_measured_fraction_max 0.000
_diffrn_reflns_limit_h_max 23
_diffrn_reflns_limit_h_min -23
_diffrn_reflns_limit_k_max 4
_diffrn_reflns_limit_k_min -4
_diffrn_reflns_limit_l_max 14
_diffrn_reflns_limit_l_min -14
_diffrn_reflns_number 9274
_diffrn_reflns_point_group_measured_fraction_full 0.000
_diffrn_reflns_point_group_measured_fraction_max 0.000
_diffrn_reflns_theta_full 68.210
_diffrn_reflns_theta_max 68.210
_diffrn_reflns_theta_min 4.698
_diffrn_standards_number 0
_exptl_absorpt_coefficient_mu 54.387
_exptl_absorpt_correction_T_max 0.038
_exptl_absorpt_correction_T_min 0.006
_exptl_absorpt_correction_type numerical
_exptl_absorpt_process_details 'NUMABS (Rigaku, 1999)'
_exptl_crystal_colour colorless
_exptl_crystal_density_diffrn 2.718
_exptl_crystal_density_method 'not measured'
_exptl_crystal_description needle
_exptl_crystal_F_000 720.00
_exptl_crystal_size_max 0.330
_exptl_crystal_size_mid 0.100
_exptl_crystal_size_min 0.060
_refine_diff_density_max 3.36
_refine_diff_density_min -12.11
_refine_ls_extinction_method none
_refine_ls_goodness_of_fit_ref 1.063
_refine_ls_hydrogen_treatment constr
_refine_ls_number_parameters 109
_refine_ls_number_reflns 1756
_refine_ls_number_restraints 0
_refine_ls_R_factor_all 0.1074
_refine_ls_R_factor_gt 0.1028
_refine_ls_shift/su_max 0.000
_refine_ls_structure_factor_coef Fsqd
_refine_ls_weighting_details 'w = 1/[\s^2^(Fo^2^)+(0.1754P)^2^+26.0527P] where P=(Fo^2^+2Fc^2^)/3'
_refine_ls_weighting_scheme calc
_refine_ls_wR_factor_gt 0.2447
_refine_ls_wR_factor_ref 0.2480
_reflns_number_gt 1663
_reflns_number_total 1756
_reflns_threshold_expression F^2^>2.0\s(F^2^)
_cod_data_source_file jp5112026_si_002.cif
_cod_data_source_block 131114-CsIBA
_cod_depositor_comments 'Adding full bibliography for 1518557--1518561.cif.'
_cod_database_code 1518561

loop_
_symmetry_equiv_pos_site_id
_space_group_symop_operation_xyz
1 +X,+Y,+Z
2 -X,1/2+Y,1/2-Z
3 -X,-Y,-Z
4 +X,1/2-Y,1/2+Z

loop_
_atom_site_label
_atom_site_type_symbol
_atom_site_fract_x
_atom_site_fract_y
_atom_site_fract_z
_atom_site_U_iso_or_equiv
_atom_site_adp_type
_atom_site_occupancy
_atom_site_site_symmetry_multiplicity
_atom_site_calc_flag
_atom_site_refinement_flags
Cs1 Cs 0.40328(4) 0.7196(2) 0.33753(7) 0.0050(4) Uani 1 4 d .
I1 I 0.05926(4) 0.8307(2) -0.13006(7) 0.0066(4) Uani 1 4 d .
O1 O 0.3770(6) 0.214(3) 0.1318(9) 0.010(2) Uani 1 4 d .
O2 O 0.3307(6) 0.289(2) -0.0531(8) 0.007(2) Uani 1 4 d .
O3 O 0.4688(5) 0.737(3) 0.1076(8) 0.009(2) Uani 1 4 d .
C1 C 0.3263(8) 0.284(4) 0.0450(12) 0.006(3) Uani 1 4 d .
C2 C 0.2556(7) 0.374(4) 0.0639(11) 0.007(3) Uani 1 4 d .
C3 C 0.2044(7) 0.524(4) -0.0227(11) 0.006(3) Uani 1 4 d .
C4 C 0.1406(7) 0.613(4) -0.0018(11) 0.007(3) Uani 1 4 d .
C5 C 0.1273(7) 0.558(4) 0.1003(11) 0.010(3) Uani 1 4 d .
C6 C 0.1789(7) 0.405(4) 0.1850(12) 0.006(3) Uani 1 4 d .
C7 C 0.2425(8) 0.314(4) 0.1650(13) 0.009(3) Uani 1 4 d .
H3 H 0.21253 0.5649 -0.09295 0.0066 Uiso 1 4 calc R
H5 H 0.08357 0.62314 0.11203 0.0118 Uiso 1 4 calc R
H6 H 0.17084 0.36286 0.25529 0.0077 Uiso 1 4 calc R
H7 H 0.27783 0.209 0.22246 0.0112 Uiso 1 4 calc R

loop_
_atom_site_aniso_label
_atom_site_aniso_U_11
_atom_site_aniso_U_22
_atom_site_aniso_U_33
_atom_site_aniso_U_12
_atom_site_aniso_U_13
_atom_site_aniso_U_23
Cs1 0.0000(6) 0.0140(7) 0.0000(7) 0.0007(3) -0.0016(4) 0.0008(3)
I1 0.0000(6) 0.0162(7) 0.0000(6) 0.0010(3) -0.0058(4) 0.0015(3)
O1 0.000(5) 0.027(6) 0.000(5) 0.000(4) -0.005(4) 0.005(4)
O2 0.000(5) 0.021(6) 0.000(5) 0.002(4) -0.002(4) 0.000(4)
O3 0.000(5) 0.024(6) 0.001(5) 0.003(4) -0.002(4) -0.000(4)
C1 0.000(7) 0.017(8) 0.000(8) 0.001(5) -0.003(5) 0.001(5)
C2 0.000(7) 0.018(8) 0.000(7) 0.005(6) -0.004(5) 0.000(6)
C3 0.000(6) 0.013(8) 0.000(6) -0.002(6) -0.006(5) 0.002(6)
C4 0.000(7) 0.018(8) 0.000(7) 0.004(6) -0.007(5) -0.004(6)
C5 0.000(6) 0.026(9) 0.003(7) 0.001(6) 0.000(5) 0.002(6)
C6 0.000(6) 0.019(8) 0.003(6) 0.002(6) 0.004(5) 0.006(6)
C7 0.000(7) 0.021(9) 0.000(7) 0.008(6) -0.012(6) 0.007(6)

loop_
_atom_type_symbol
_atom_type_description
_atom_type_scat_dispersion_real
_atom_type_scat_dispersion_imag
_atom_type_scat_source
C C 0.0181 0.0091
;
International Tables for Crystallography
(Vol. C, Tables 4.2.6.8 and 6.1.1.4)
;
H H 0.0000 0.0000
;
International Tables for Crystallography
(Vol. C, Table 6.1.1.4)
;
O O 0.0492 0.0322
;
International Tables for Crystallography
(Vol. C, Tables 4.2.6.8 and 6.1.1.4)
;
Cs Cs -0.7457 7.9052
;
International Tables for Crystallography
(Vol. C, Tables 4.2.6.8 and 6.1.1.4)
;
I I -0.3257 6.8362
;
International Tables for Crystallography
(Vol. C, Tables 4.2.6.8 and 6.1.1.4)
;

loop_
_geom_angle_atom_site_label_1
_geom_angle_atom_site_label_2
_geom_angle_atom_site_label_3
_geom_angle
_geom_angle_publ_flag
_geom_angle_site_symmetry_1
_geom_angle_site_symmetry_3
O1 Cs1 O1 79.9(3) yes . 1_565
O1 Cs1 O2 85.4(3) yes . 4_555
O1 Cs1 O2 143.5(3) yes . 4_565
O1 Cs1 O3 50.9(3) yes . .
O1 Cs1 O3 72.4(3) yes . 2_645
O1 Cs1 O3 122.4(3) yes . 2_655
O1 Cs1 O3 141.7(3) yes . 4_565
O1 Cs1 O2 143.5(3) yes 1_565 4_555
O1 Cs1 O2 86.7(3) yes 1_565 4_565
O1 Cs1 O3 48.5(3) yes 1_565 .
O1 Cs1 O3 121.2(3) yes 1_565 2_645
O1 Cs1 O3 71.6(2) yes 1_565 2_655
O1 Cs1 O3 136.0(3) yes 1_565 4_565
O2 Cs1 O2 85.6(3) yes 4_555 4_565
O2 Cs1 O3 135.3(3) yes 4_555 .
O2 Cs1 O3 84.9(3) yes 4_555 2_645
O2 Cs1 O3 142.5(2) yes 4_555 2_655
O2 Cs1 O3 71.0(3) yes 4_555 4_565
O2 Cs1 O3 133.9(3) yes 4_565 .
O2 Cs1 O3 141.6(3) yes 4_565 2_645
O2 Cs1 O3 84.0(3) yes 4_565 2_655
O2 Cs1 O3 66.0(3) yes 4_565 4_565
O3 Cs1 O3 74.3(3) yes . 2_645
O3 Cs1 O3 73.2(3) yes . 2_655
O3 Cs1 O3 136.6(3) yes . 4_565
O3 Cs1 O3 81.3(3) yes 2_645 2_655
O3 Cs1 O3 75.7(3) yes 2_645 4_565
O3 Cs1 O3 71.8(3) yes 2_655 4_565
Cs1 O1 Cs1 79.9(2) yes 1_545 .
Cs1 O1 C1 137.0(10) yes 1_545 .
Cs1 O1 C1 115.8(9) yes . .
Cs1 O2 Cs1 85.6(3) yes 4_554 4_564
Cs1 O2 C1 126.5(9) yes 4_554 .
Cs1 O2 C1 128.6(9) yes 4_564 .
Cs1 O3 Cs1 105.1(3) yes . 2_645
Cs1 O3 Cs1 107.2(3) yes . 2_655
Cs1 O3 Cs1 136.8(3) yes . 4_564
Cs1 O3 Cs1 81.3(2) yes 2_645 2_655
Cs1 O3 Cs1 108.2(3) yes 2_645 4_564
Cs1 O3 Cs1 104.3(3) yes 2_655 4_564
O1 C1 O2 125.3(15) yes . .
O1 C1 C2 116.8(14) yes . .
O2 C1 C2 117.9(12) yes . .
C1 C2 C3 118.6(13) yes . .
C1 C2 C7 120.9(12) yes . .
C3 C2 C7 120.5(14) yes . .
C2 C3 C4 117.3(13) yes . .
I1 C4 C3 119.6(10) yes . .
I1 C4 C5 117.8(11) yes . .
C3 C4 C5 122.6(12) yes . .
C4 C5 C6 119.0(14) yes . .
C5 C6 C7 118.8(14) yes . .
C2 C7 C6 121.7(13) yes . .
O1 Cs1 H7 97.158 no . 1_565
O1 Cs1 H7 46.247 no 1_565 1_565
O2 Cs1 H7 103.758 no 4_555 1_565
O2 Cs1 H7 51.268 no 4_565 1_565
O3 Cs1 H7 92.013 no . 1_565
O3 Cs1 H7 166.122 no 2_645 1_565
O3 Cs1 H7 97.433 no 2_655 1_565
O3 Cs1 H7 117.201 no 4_565 1_565
C2 C3 H3 121.343 no . .
C4 C3 H3 121.337 no . .
C4 C5 H5 120.487 no . .
C6 C5 H5 120.481 no . .
C5 C6 H6 120.582 no . .
C7 C6 H6 120.582 no . .
C2 C7 H7 119.134 no . .
C6 C7 H7 119.147 no . .
Cs1 H7 C7 159.005 no 1_545 .

loop_
_geom_bond_atom_site_label_1
_geom_bond_atom_site_label_2
_geom_bond_distance
_geom_bond_publ_flag
_geom_bond_site_symmetry_2
Cs1 O1 3.238(11) yes .
Cs1 O1 3.208(11) yes 1_565
Cs1 O2 3.070(11) yes 4_555
Cs1 O2 3.024(11) yes 4_565
Cs1 O3 3.462(12) yes .
Cs1 O3 3.130(10) yes 2_645
Cs1 O3 3.222(10) yes 2_655
Cs1 O3 3.253(10) yes 4_565
I1 C4 2.115(13) yes .
O1 C1 1.279(16) yes .
O2 C1 1.25(2) yes .
C1 C2 1.52(2) yes .
C2 C3 1.395(18) yes .
C2 C7 1.38(2) yes .
C3 C4 1.40(2) yes .
C4 C5 1.39(2) yes .
C5 C6 1.391(18) yes .
C6 C7 1.39(2) yes .
Cs1 H7 3.197 no 1_565
C3 H3 0.950 no .
C5 H5 0.950 no .
C6 H6 0.950 no .
C7 H7 0.950 no .

loop_
_geom_contact_atom_site_label_1
_geom_contact_atom_site_label_2
_geom_contact_distance
_geom_contact_publ_flag
_geom_contact_site_symmetry_2
O1 C7 2.82(2) no .
O2 C3 2.789(18) no .
O2 C7 3.477(17) no 4_554
O3 C1 3.271(18) no .
O3 C1 3.511(18) no 1_565
C2 C5 2.79(2) no .
C3 C6 2.82(2) no .
C4 C7 2.738(19) no .
Cs1 H7 3.2532 no .
I1 H3 3.1127 no .
I1 H5 3.0450 no .
I1 H5 3.4354 no 3_565
I1 H5 3.3906 no 4_564
I1 H6 3.1997 no 4_564
O2 H3 2.5063 no .
O2 H6 3.4194 no 4_554
C1 H3 2.6681 no .
C1 H7 2.6650 no .
C2 H6 3.2772 no .
C3 H5 3.2999 no .
C3 H6 3.1049 no 4_554
C3 H7 3.2604 no .
C4 H6 3.2602 no .
C5 H3 3.3039 no .
C5 H7 3.2531 no .
C6 H3 3.2942 no 4_555
C6 H3 3.4481 no 4_565
C7 H3 3.2717 no .
C7 H3 3.5982 no 4_555
C7 H5 3.2616 no .
H3 H6 2.5513 no 4_554
H3 H6 2.9973 no 4_564
H3 H7 3.1487 no 4_554
H5 H6 2.3560 no .
H6 H7 2.3401 no .

loop_
_geom_torsion_atom_site_label_1
_geom_torsion_atom_site_label_2
_geom_torsion_atom_site_label_3
_geom_torsion_atom_site_label_4
_geom_torsion
_geom_torsion_publ_flag
_geom_torsion_site_symmetry_1
_geom_torsion_site_symmetry_3
_geom_torsion_site_symmetry_4
O1 Cs1 O1 Cs1 180.0(3) no . 1_565 1_565
O1 Cs1 O1 C1 62.8(10) no . 1_565 1_565
O1 Cs1 O1 Cs1 180.0(3) no 1_565 . 1_545
O1 Cs1 O1 C1 -42.4(7) no 1_565 . .
O1 Cs1 O2 Cs1 35.4(2) no . 4_555 1_545
O1 Cs1 O2 C1 171.5(8) no . 4_555 4_555
O2 Cs1 O1 Cs1 -33.6(2) no 4_555 . 1_545
O2 Cs1 O1 C1 104.0(7) no 4_555 . .
O1 Cs1 O2 Cs1 -103.8(5) no . 4_565 1_565
O1 Cs1 O2 C1 121.7(7) no . 4_565 4_565
O2 Cs1 O1 Cs1 -109.8(4) no 4_565 . 1_545
O2 Cs1 O1 C1 27.8(10) no 4_565 . .
O1 Cs1 O3 Cs1 -77.9(3) no . . 2_645
O1 Cs1 O3 Cs1 -163.3(4) no . . 2_655
O1 Cs1 O3 Cs1 61.6(5) no . . 4_564
O3 Cs1 O1 Cs1 136.3(3) no . . 1_545
O3 Cs1 O1 C1 -86.0(7) no . . .
O1 Cs1 O3 Cs1 51.4(3) no . 2_645 2_645
O1 Cs1 O3 Cs1 -51.8(3) no . 2_645 1_545
O1 Cs1 O3 Cs1 -158.5(4) no . 2_645 3_666
O3 Cs1 O1 Cs1 52.5(3) no 2_645 . 1_545
O3 Cs1 O1 C1 -169.9(8) no 2_645 . .
O1 Cs1 O3 Cs1 11.8(4) no . 2_655 2_655
O1 Cs1 O3 Cs1 117.4(3) no . 2_655 1_565
O1 Cs1 O3 Cs1 -140.3(3) no . 2_655 3_676
O3 Cs1 O1 Cs1 119.5(3) no 2_655 . 1_545
O3 Cs1 O1 C1 -102.8(7) no 2_655 . .
O1 Cs1 O3 Cs1 -101.6(6) no . 4_565 4_565
O1 Cs1 O3 Cs1 119.7(4) no . 4_565 3_676
O1 Cs1 O3 Cs1 34.3(6) no . 4_565 3_666
O3 Cs1 O1 Cs1 17.5(5) no 4_565 . 1_545
O3 Cs1 O1 C1 155.1(6) no 4_565 . .
O1 Cs1 O2 Cs1 101.6(5) no 1_565 4_555 1_545
O1 Cs1 O2 C1 -122.3(7) no 1_565 4_555 4_555
O2 Cs1 O1 Cs1 112.1(4) no 4_555 1_565 1_565
O2 Cs1 O1 C1 -5.1(13) no 4_555 1_565 1_565
O1 Cs1 O2 Cs1 -35.7(2) no 1_565 4_565 1_565
O1 Cs1 O2 C1 -170.2(8) no 1_565 4_565 4_565
O2 Cs1 O1 Cs1 34.1(2) no 4_565 1_565 1_565
O2 Cs1 O1 C1 -83.1(10) no 4_565 1_565 1_565
O1 Cs1 O3 Cs1 167.4(4) no 1_565 . 2_645
O1 Cs1 O3 Cs1 82.0(4) no 1_565 . 2_655
O1 Cs1 O3 Cs1 -53.1(5) no 1_565 . 4_564
O3 Cs1 O1 Cs1 -134.3(4) no . 1_565 1_565
O3 Cs1 O1 C1 108.5(11) no . 1_565 1_565
O1 Cs1 O3 Cs1 -14.5(4) no 1_565 2_645 2_645
O1 Cs1 O3 Cs1 -117.8(3) no 1_565 2_645 1_545
O1 Cs1 O3 Cs1 135.6(3) no 1_565 2_645 3_666
O3 Cs1 O1 Cs1 -117.9(3) no 2_645 1_565 1_565
O3 Cs1 O1 C1 125.0(10) no 2_645 1_565 1_565
O1 Cs1 O3 Cs1 -52.7(3) no 1_565 2_655 2_655
O1 Cs1 O3 Cs1 52.9(3) no 1_565 2_655 1_565
O1 Cs1 O3 Cs1 155.2(4) no 1_565 2_655 3_676
O3 Cs1 O1 Cs1 -50.7(2) no 2_655 1_565 1_565
O3 Cs1 O1 C1 -167.9(11) no 2_655 1_565 1_565
O1 Cs1 O3 Cs1 103.7(5) no 1_565 4_565 4_565
O1 Cs1 O3 Cs1 -35.1(5) no 1_565 4_565 3_676
O1 Cs1 O3 Cs1 -120.4(4) no 1_565 4_565 3_666
O3 Cs1 O1 Cs1 -15.6(5) no 4_565 1_565 1_565
O3 Cs1 O1 C1 -132.8(9) no 4_565 1_565 1_565
O2 Cs1 O2 Cs1 -180.0(2) no 4_555 4_565 1_565
O2 Cs1 O2 C1 45.5(8) no 4_555 4_565 4_565
O2 Cs1 O2 Cs1 180.0(2) no 4_565 4_555 1_545
O2 Cs1 O2 C1 -43.9(7) no 4_565 4_555 4_555
O2 Cs1 O3 Cs1 -63.5(4) no 4_555 . 2_645
O2 Cs1 O3 Cs1 -148.9(3) no 4_555 . 2_655
O2 Cs1 O3 Cs1 76.0(6) no 4_555 . 4_564
O3 Cs1 O2 Cs1 24.3(4) no . 4_555 1_545
O3 Cs1 O2 C1 160.4(6) no . 4_555 4_555
O2 Cs1 O3 Cs1 138.2(3) no 4_555 2_645 2_645
O2 Cs1 O3 Cs1 35.0(2) no 4_555 2_645 1_545
O2 Cs1 O3 Cs1 -71.7(3) no 4_555 2_645 3_666
O3 Cs1 O2 Cs1 -37.3(2) no 2_645 4_555 1_545
O3 Cs1 O2 C1 98.8(7) no 2_645 4_555 4_555
O2 Cs1 O3 Cs1 144.1(4) no 4_555 2_655 2_655
O2 Cs1 O3 Cs1 -110.3(4) no 4_555 2_655 1_565
O2 Cs1 O3 Cs1 -8.1(6) no 4_555 2_655 3_676
O3 Cs1 O2 Cs1 -105.8(4) no 2_655 4_555 1_545
O3 Cs1 O2 C1 30.3(10) no 2_655 4_555 4_555
O2 Cs1 O3 Cs1 -46.4(5) no 4_555 4_565 4_565
O2 Cs1 O3 Cs1 174.8(4) no 4_555 4_565 3_676
O2 Cs1 O3 Cs1 89.4(3) no 4_555 4_565 3_666
O3 Cs1 O2 Cs1 -113.9(3) no 4_565 4_555 1_545
O3 Cs1 O2 C1 22.2(7) no 4_565 4_555 4_555
O2 Cs1 O3 Cs1 151.2(3) no 4_565 . 2_645
O2 Cs1 O3 Cs1 65.8(4) no 4_565 . 2_655
O2 Cs1 O3 Cs1 -69.3(6) no 4_565 . 4_564
O3 Cs1 O2 Cs1 -23.7(4) no . 4_565 1_565
O3 Cs1 O2 C1 -158.2(6) no . 4_565 4_565
O2 Cs1 O3 Cs1 -145.5(4) no 4_565 2_645 2_645
O2 Cs1 O3 Cs1 111.2(4) no 4_565 2_645 1_545
O2 Cs1 O3 Cs1 4.6(6) no 4_565 2_645 3_666
O3 Cs1 O2 Cs1 104.0(4) no 2_645 4_565 1_565
O3 Cs1 O2 C1 -30.5(10) no 2_645 4_565 4_565
O2 Cs1 O3 Cs1 -141.2(3) no 4_565 2_655 2_655
O2 Cs1 O3 Cs1 -35.6(2) no 4_565 2_655 1_565
O2 Cs1 O3 Cs1 66.6(3) no 4_565 2_655 3_676
O3 Cs1 O2 Cs1 36.1(2) no 2_655 4_565 1_565
O3 Cs1 O2 C1 -98.4(8) no 2_655 4_565 4_565
O2 Cs1 O3 Cs1 47.2(5) no 4_565 4_565 4_565
O2 Cs1 O3 Cs1 -91.5(4) no 4_565 4_565 3_676
O2 Cs1 O3 Cs1 -176.9(4) no 4_565 4_565 3_666
O3 Cs1 O2 Cs1 108.8(3) no 4_565 4_565 1_565
O3 Cs1 O2 C1 -25.6(7) no 4_565 4_565 4_565
O3 Cs1 O3 Cs1 -1.8(2) no . 2_645 2_645
O3 Cs1 O3 Cs1 -105.1(2) no . 2_645 1_545
O3 Cs1 O3 Cs1 148.3(3) no . 2_645 3_666
O3 Cs1 O3 Cs1 1.9(3) no 2_645 . 2_645
O3 Cs1 O3 Cs1 -83.5(3) no 2_645 . 2_655
O3 Cs1 O3 Cs1 141.4(5) no 2_645 . 4_564
O3 Cs1 O3 Cs1 -1.8(2) no . 2_655 2_655
O3 Cs1 O3 Cs1 103.8(3) no . 2_655 1_565
O3 Cs1 O3 Cs1 -153.9(4) no . 2_655 3_676
O3 Cs1 O3 Cs1 87.4(3) no 2_655 . 2_645
O3 Cs1 O3 Cs1 2.0(3) no 2_655 . 2_655
O3 Cs1 O3 Cs1 -133.1(5) no 2_655 . 4_564
O3 Cs1 O3 Cs1 176.6(4) no . 4_565 4_565
O3 Cs1 O3 Cs1 37.9(5) no . 4_565 3_676
O3 Cs1 O3 Cs1 -47.5(5) no . 4_565 3_666
O3 Cs1 O3 Cs1 49.8(5) no 4_565 . 2_645
O3 Cs1 O3 Cs1 -35.6(5) no 4_565 . 2_655
O3 Cs1 O3 Cs1 -170.7(4) no 4_565 . 4_564
O3 Cs1 O3 Cs1 74.4(3) no 2_645 2_655 2_655
O3 Cs1 O3 Cs1 180.0(3) no 2_645 2_655 1_565
O3 Cs1 O3 Cs1 -77.7(3) no 2_645 2_655 3_676
O3 Cs1 O3 Cs1 -76.7(3) no 2_655 2_645 2_645
O3 Cs1 O3 Cs1 180.0(3) no 2_655 2_645 1_545
O3 Cs1 O3 Cs1 73.4(3) no 2_655 2_645 3_666
O3 Cs1 O3 Cs1 -135.9(5) no 2_645 4_565 4_565
O3 Cs1 O3 Cs1 85.4(3) no 2_645 4_565 3_676
O3 Cs1 O3 Cs1 0.0(3) no 2_645 4_565 3_666
O3 Cs1 O3 Cs1 -150.1(3) no 4_565 2_645 2_645
O3 Cs1 O3 Cs1 106.6(3) no 4_565 2_645 1_545
O3 Cs1 O3 Cs1 0.0(3) no 4_565 2_645 3_666
O3 Cs1 O3 Cs1 138.7(5) no 2_655 4_565 4_565
O3 Cs1 O3 Cs1 0.0(3) no 2_655 4_565 3_676
O3 Cs1 O3 Cs1 -85.4(3) no 2_655 4_565 3_666
O3 Cs1 O3 Cs1 152.1(3) no 4_565 2_655 2_655
O3 Cs1 O3 Cs1 -102.3(3) no 4_565 2_655 1_565
O3 Cs1 O3 Cs1 0.0(3) no 4_565 2_655 3_676
Cs1 O1 C1 O2 -126.3(13) no 1_545 . .
Cs1 O1 C1 C2 54.8(18) no 1_545 . .
Cs1 O1 C1 O2 130.3(12) no . . .
Cs1 O1 C1 C2 -48.7(14) no . . .
Cs1 O2 C1 O1 44.2(19) no 4_554 . .
Cs1 O2 C1 C2 -136.9(8) no 4_554 . .
Cs1 O2 C1 O1 -73.6(17) no 4_564 . .
Cs1 O2 C1 C2 105.3(11) no 4_564 . .
O1 C1 C2 C3 165.0(12) no . . .
O1 C1 C2 C7 -14(2) no . . .
O2 C1 C2 C3 -14(2) no . . .
O2 C1 C2 C7 167.2(12) no . . .
C1 C2 C3 C4 -178.2(11) no . . .
C1 C2 C7 C6 177.9(12) no . . .
C3 C2 C7 C6 -1(2) no . . .
C7 C2 C3 C4 1(2) no . . .
C2 C3 C4 I1 -178.4(11) no . . .
C2 C3 C4 C5 0(2) no . . .
I1 C4 C5 C6 177.9(9) no . . .
C3 C4 C5 C6 -1(2) no . . .
C4 C5 C6 C7 0(2) no . . .
C5 C6 C7 C2 0(2) no . . .
